data_2009401
loop_
_publ_author_name
'Gallagher, John F.'
'Ferguson, George'
'B\"ohmer, Volker'
'Kraft, Dagmar'

_publ_section_title
;
 Self inclusion in a calix[5]arene structure; structure of the cone
 conformer of a pentahydroxy-<i>p</i>-<i>tert</i>-butylcalix[5]arene
;
_journal_issue 1
_journal_name_full 'Acta Crystallographica Section C'
_journal_page_first 73
_journal_page_last 77
_journal_paper_doi 10.1107/S0108270193007152
_journal_volume 50
_journal_year 1994
_chemical_formula_sum 'C57 H70 O5'
_chemical_formula_weight 837.0
_chemical_name_common pentahydroxy-p-tert-butylcalix[5]arene
_chemical_name_systematic
;The pentahydroxy-p-tert-butyl-calix[5]arene,
 5,11,17,23,29-penta-tert-
butyl-31,32,33,34,35-pentahydroxyhexacyclo[25.3.1.1^3,7^.1^9,13^.1^15,19^.-
1^21,25]pentatriaconta-1(31),3,5,7(35),9,11,13(34),15,17,19(33),21,23,25(32),-
27,29-pentadecaene:0.28heptane
;
_space_group_IT_number 15
_symmetry_cell_setting monoclinic
_symmetry_space_group_name_Hall '-C 2yc'
_symmetry_space_group_name_H-M 'C 1 2/c 1'
_cell_angle_alpha 90
_cell_angle_beta 113.518(7)
_cell_angle_gamma 90
_cell_formula_units_Z 8
_cell_length_a 34.687(3)
_cell_length_b 13.396(2)
_cell_length_c 25.721(2)
_cell_measurement_reflns_used 25
_cell_measurement_temperature 293
_cell_measurement_theta_max 15
_cell_measurement_theta_min 12
_cell_volume 10959(2)
_computing_cell_refinement 'Enraf Nonius CAD-4 software'
_computing_data_collection 'Enraf Nonius CAD-4 software'
_computing_data_reduction 'NRCVAX DATRD2 (Gabe, Le Page, Charland, Lee & White, 1989)'
_computing_molecular_graphics 'NRCVAX ORTEPII (Johnson, 1976); PLUTON (Spek, 1991)'
_computing_publication_material 'NRCVAX TABLES'
_computing_structure_refinement 'NRCVAX LSTSQ'
_computing_structure_solution 'NRCVAX SOLVER'
_diffrn_ambient_temperature 293
_diffrn_measurement_device 'Nonius CAD-4'
_diffrn_measurement_method \w2\q
_diffrn_radiation_monochromator graphite
_diffrn_radiation_source 'X-ray tube'
_diffrn_radiation_type 'Molybdenum K\a'
_diffrn_radiation_wavelength 0.71073
_diffrn_reflns_av_R_equivalents 0.018
_diffrn_reflns_limit_h_max 32
_diffrn_reflns_limit_h_min -35
_diffrn_reflns_limit_k_max 13
_diffrn_reflns_limit_k_min 0
_diffrn_reflns_limit_l_max 26
_diffrn_reflns_limit_l_min 0
_diffrn_reflns_number 6439
_diffrn_reflns_theta_max 21.5
_diffrn_reflns_theta_min 2.0
_diffrn_standards_decay_% 0
_diffrn_standards_interval_time 60
_diffrn_standards_number 3
_exptl_absorpt_coefficient_mu 0.06
_exptl_absorpt_correction_T_max 1.00
_exptl_absorpt_correction_T_min 1.00
_exptl_absorpt_correction_type none
_exptl_crystal_colour colourless
_exptl_crystal_density_diffrn 1.014
_exptl_crystal_description block
_exptl_crystal_F_000 3616
_exptl_crystal_size_max 0.55
_exptl_crystal_size_mid 0.25
_exptl_crystal_size_min 0.25
_refine_diff_density_max 0.29
_refine_diff_density_min -0.18
_refine_ls_extinction_coef 23E3(7)
_refine_ls_extinction_method 'Larson (1970)'
_refine_ls_goodness_of_fit_obs 1.48
_refine_ls_hydrogen_treatment 'H atoms refined as riding, C-H and O-H 0.95 \%A'
_refine_ls_matrix_type full
_refine_ls_number_parameters 564
_refine_ls_number_reflns 2591
_refine_ls_R_factor_all 0.170
_refine_ls_R_factor_obs 0.066
_refine_ls_shift/esd_max 0.04
_refine_ls_structure_factor_coef F
_refine_ls_weighting_details 'w = 1/(\s^2^(F) + 0.0025F^2^)'
_refine_ls_weighting_scheme calc
_refine_ls_wR_factor_all 0.117
_refine_ls_wR_factor_obs 0.092
_reflns_number_observed 2591
_reflns_number_total 6274
_reflns_observed_criterion 'I~net~ > 3.0\s(I~net~)'
_cod_data_source_file mu1052.cif
_cod_data_source_block I
_cod_depositor_comments
;
 Changing the _atom_site_occupancy data item value from '.' to '1'
 for all fully occupied atom sites.

 Antanas Vaitkus,
 2017-02-10

The following automatic conversions were performed:
'_symmetry_cell_setting' value 'Monoclinic' changed to 'monoclinic'
according to '/home/saulius/struct/CIF-dictionaries/cif_core.dic'
dictionary named 'cif_core.dic' version 2.4.1 from 2010-06-29.

Automatic conversion script
Id: cif_fix_enum 1527 2010-12-29 10:47:43Z saulius 

The following automatic conversions were performed:

'_atom_site_thermal_displace_type' tag value 'Uij' was replaced with
'Uani' value 63 times.

Automatic conversion script
Id: cif_fix_values 1646 2011-03-28 12:23:43Z adriana 

The following automatic conversions were performed:

'_symmetry_cell_setting' value 'Monoclinic' changed to 'monoclinic'
according to /home/saulius/struct/CIF-dictionaries/cif_core.dic
dictionary named 'cif_core.dic' version 2.4.1 from 2010-06-29.

Automatic conversion script
Id: cif_fix_values 1715 2011-07-08 13:25:40Z adriana 

The following automatic conversions were performed:

'_refine_ls_weighting_scheme' value 'w = 1/(\s^2^(F) + 0.0025F^2^)'
was changed to 'calc'. New tag '_refine_ls_weighting_details' was
created. The value of the new tag was set to 'w = 1/(\s^2^(F) +
0.0025F^2^)'.

Automatic conversion script
Id: cif_fix_values 3143 2015-03-26 13:38:13Z robertas 
;
_cod_original_sg_symbol_H-M 'C 2/c'
_cod_database_code 2009401

loop_
_symmetry_equiv_pos_as_xyz
x,y,z
-x,-y,-z
1/2+x,1/2+y,z
1/2-x,1/2-y,-z
-x,y,1/2-z
x,-y,1/2+z
1/2-x,1/2+y,1/2-z
1/2+x,1/2-y,1/2+z

loop_
_atom_site_aniso_label
_atom_site_aniso_U_11
_atom_site_aniso_U_22
_atom_site_aniso_U_33
_atom_site_aniso_U_12
_atom_site_aniso_U_13
_atom_site_aniso_U_23
_atom_site_aniso_type_symbol
O1A 0.069(4) 0.070(4) 0.065(4) -0.025(7) 0.078(7) -0.036(7) O
C1A 0.065(6) 0.032(5) 0.050(6) -0.017(9) 0.047(11) -0.023(9) C
C2A 0.069(7) 0.049(6) 0.053(6) -0.020(10) 0.074(11) -0.015(10) C
C3A 0.088(8) 0.064(6) 0.058(7) -0.014(12) 0.098(13) -0.002(11) C
C4A 0.076(7) 0.055(6) 0.051(7) -0.026(11) 0.064(12) -0.002(10) C
C5A 0.072(7) 0.052(6) 0.058(7) -0.015(10) 0.066(12) -0.004(11) C
C6A 0.068(6) 0.036(5) 0.048(6) -0.025(9) 0.068(11) 0.001(9) C
C7A 0.076(7) 0.070(7) 0.072(7) -0.005(11) 0.097(12) -0.013(11) C
C8A 0.088(8) 0.088(8) 0.049(7) -0.056(14) 0.043(13) -0.013(12) C
C9A 0.152(12) 0.227(16) 0.072(9) -0.15(2) 0.099(18) -0.08(2) C
C10A 0.130(14) 0.29(2) 0.139(14) -0.01(3) 0.00(2) -0.16(3) C
C11A 0.38(3) 0.209(19) 0.094(12) -0.44(4) 0.06(3) -0.08(2) C
O1B 0.058(4) 0.055(4) 0.059(4) 0.006(6) 0.061(7) -0.009(6) O
C1B 0.046(6) 0.040(5) 0.040(5) 0.006(10) 0.046(9) 0.018(9) C
C2B 0.064(6) 0.037(5) 0.043(6) -0.010(10) 0.068(10) 0.001(9) C
C3B 0.056(7) 0.055(6) 0.053(6) -0.024(10) 0.046(11) -0.014(10) C
C4B 0.050(6) 0.053(6) 0.054(6) -0.003(10) 0.052(10) -0.002(10) C
C5B 0.076(7) 0.050(6) 0.045(6) 0.002(11) 0.065(11) 0.003(10) C
C6B 0.049(6) 0.041(5) 0.046(6) -0.014(9) 0.056(10) -0.004(9) C
C7B 0.075(6) 0.044(5) 0.047(6) -0.026(9) 0.082(10) -0.006(9) C
C8B 0.046(7) 0.081(8) 0.064(7) 0.002(12) 0.024(11) 0.006(12) C
C9B 0.064(9) 0.179(16) 0.29(2) 0.02(2) 0.04(2) -0.02(3) C
C10B 0.067(10) 0.51(4) 0.27(2) 0.13(3) 0.07(2) 0.68(5) C
C11B 0.097(11) 0.28(2) 0.141(13) 0.12(2) 0.066(19) -0.06(3) C
O1C 0.057(4) 0.055(4) 0.058(4) 0.005(6) 0.041(6) 0.019(6) O
C1C 0.056(6) 0.047(6) 0.032(5) 0.014(10) 0.029(9) 0.003(9) C
C2C 0.047(6) 0.044(6) 0.039(5) -0.017(9) 0.050(9) -0.014(9) C
C3C 0.054(6) 0.048(6) 0.052(6) 0.007(10) 0.059(10) -0.003(10) C
C4C 0.061(7) 0.044(6) 0.059(6) 0.013(10) 0.057(11) 0.014(10) C
C5C 0.054(6) 0.044(6) 0.065(7) -0.018(10) 0.048(10) -0.001(10) C
C6C 0.045(6) 0.061(6) 0.038(5) -0.016(10) 0.028(9) 0.000(9) C
C7C 0.059(6) 0.049(5) 0.059(6) -0.011(9) 0.070(10) -0.001(10) C
C8C 0.107(9) 0.043(6) 0.119(10) 0.013(13) 0.121(17) 0.050(14) C
C9C1 0.19(4) 0.06(2) 0.58(9) 0.18(5) 0.58(10) 0.33(7) C
C10C1 0.12(3) 0.16(3) 0.13(3) 0.17(4) 0.14(4) 0.17(4) C
C11C1 0.16(3) 0.040(14) 0.22(4) 0.05(3) 0.28(6) 0.00(4) C
C9C2 0.09(2) 0.12(3) 0.37(6) 0.10(4) 0.22(7) 0.25(7) C
C10C2 0.11(3) 0.10(3) 0.57(9) 0.13(5) 0.08(8) -0.06(9) C
C11C2 0.17(3) 0.17(4) 0.19(3) 0.15(6) 0.20(6) 0.26(6) C
O1D 0.062(4) 0.078(5) 0.061(4) -0.033(7) 0.059(7) -0.007(7) O
C1D 0.034(5) 0.073(7) 0.047(6) -0.031(10) 0.018(9) 0.011(11) C
C2D 0.034(5) 0.074(7) 0.054(6) -0.011(10) 0.026(9) 0.015(12) C
C3D 0.060(7) 0.088(8) 0.081(8) -0.015(12) 0.058(13) 0.018(13) C
C4D 0.061(7) 0.107(10) 0.088(9) -0.013(14) 0.060(13) 0.067(16) C
C5D 0.053(7) 0.115(10) 0.072(8) -0.003(14) 0.055(12) 0.043(16) C
C6D 0.037(6) 0.090(8) 0.060(7) -0.003(11) 0.039(11) 0.001(13) C
C7D 0.049(6) 0.067(6) 0.054(6) -0.015(10) 0.028(10) -0.004(10) C
C8D 0.103(11) 0.126(12) 0.135(13) -0.043(19) 0.11(2) 0.09(2) C
C9D 0.188(18) 0.171(16) 0.34(3) 0.12(3) 0.30(4) 0.34(4) C
C10D 0.50(4) 0.20(2) 0.27(3) -0.19(4) 0.62(6) 0.01(3) C
C11D 0.195(19) 0.24(2) 0.26(2) -0.24(3) 0.14(4) 0.16(4) C
O1E 0.063(4) 0.087(5) 0.050(4) -0.004(7) 0.052(7) 0.004(7) O
C1E 0.047(6) 0.084(7) 0.041(7) 0.020(11) 0.054(11) -0.006(11) C
C2E 0.045(6) 0.082(7) 0.058(7) -0.015(11) 0.058(11) 0.014(12) C
C3E 0.053(6) 0.094(8) 0.065(8) -0.036(11) 0.060(12) 0.012(13) C
C4E 0.065(7) 0.086(7) 0.063(8) -0.009(12) 0.082(13) 0.005(13) C
C5E 0.057(6) 0.086(7) 0.053(7) -0.005(12) 0.054(11) -0.030(12) C
C6E 0.055(6) 0.073(7) 0.055(7) 0.013(11) 0.062(11) -0.008(12) C
C7E 0.041(6) 0.120(9) 0.064(7) 0.003(12) 0.051(11) 0.001(14) C
C8E 0.093(9) 0.124(10) 0.054(8) -0.014(16) 0.068(14) 0.008(15) C
C9E 0.124(12) 0.38(3) 0.077(9) -0.05(3) 0.123(18) 0.11(3) C
C10E 0.29(2) 0.208(18) 0.083(10) 0.18(3) 0.17(3) 0.12(2) C
C11E 0.27(2) 0.235(19) 0.052(10) -0.16(3) 0.07(2) 0.01(2) C

loop_
_atom_site_label
_atom_site_fract_x
_atom_site_fract_y
_atom_site_fract_z
_atom_site_U_iso_or_equiv
_atom_site_thermal_displace_type
_atom_site_calc_flag
_atom_site_refinement_flags
_atom_site_occupancy
_atom_site_type_symbol
O1A 0.3422(2) 0.1547(4) 0.8986(3) 0.064(4) Uani d . 1 O
C1A 0.3097(3) 0.1171(6) 0.8511(4) 0.049(6) Uani d . 1 C
C2A 0.3181(3) 0.0871(6) 0.8048(4) 0.053(7) Uani d . 1 C
C3A 0.2849(3) 0.0469(7) 0.7590(4) 0.064(8) Uani d . 1 C
C4A 0.2451(3) 0.0325(6) 0.7580(4) 0.058(7) Uani d . 1 C
C5A 0.2400(3) 0.0621(6) 0.8064(4) 0.059(7) Uani d . 1 C
C6A 0.2715(3) 0.1033(6) 0.8538(4) 0.048(6) Uani d . 1 C
C7A 0.3619(3) 0.0868(7) 0.8063(4) 0.066(7) Uani d . 1 C
C8A 0.2103(4) -0.0179(8) 0.7089(4) 0.077(8) Uani d . 1 C
C9A 0.2184(4) -0.0279(12) 0.6566(5) 0.149(13) Uani d . 1 C
C10A 0.1708(5) 0.0458(17) 0.6913(7) 0.201(18) Uani d . 1 C
C11A 0.1988(7) -0.1108(15) 0.7259(6) 0.25(2) Uani d . 1 C
O1B 0.3211(2) 0.2726(4) 0.9727(2) 0.055(4) Uani d . 1 O
C1B 0.2788(3) 0.2947(6) 0.9496(3) 0.040(6) Uani d . 1 C
C2B 0.2506(3) 0.2247(6) 0.9147(3) 0.044(6) Uani d . 1 C
C3B 0.2083(3) 0.2506(7) 0.8908(4) 0.054(6) Uani d . 1 C
C4B 0.1928(3) 0.3415(7) 0.9001(4) 0.051(7) Uani d . 1 C
C5B 0.2224(3) 0.4053(6) 0.9381(4) 0.055(7) Uani d . 1 C
C6B 0.2652(3) 0.3832(6) 0.9638(3) 0.042(6) Uani d . 1 C
C7B 0.2640(3) 0.1208(6) 0.9069(3) 0.050(6) Uani d . 1 C
C8B 0.1472(3) 0.3688(8) 0.8719(4) 0.067(7) Uani d . 1 C
C9B 0.1194(4) 0.2801(13) 0.8510(8) 0.194(17) Uani d . 1 C
C10B 0.1411(4) 0.4341(18) 0.8252(8) 0.29(2) Uani d . 1 C
C11B 0.1311(4) 0.4103(14) 0.9141(7) 0.177(16) Uani d . 1 C
O1C 0.3793(2) 0.4211(4) 1.0176(2) 0.057(4) Uani d . 1 O
C1C 0.3605(3) 0.5133(6) 0.9994(3) 0.046(6) Uani d . 1 C
C2C 0.3192(3) 0.5292(6) 0.9904(3) 0.041(6) Uani d . 1 C
C3C 0.3015(3) 0.6197(6) 0.9682(3) 0.049(6) Uani d . 1 C
C4C 0.3238(3) 0.6954(6) 0.9557(4) 0.054(7) Uani d . 1 C
C5C 0.3653(3) 0.6780(6) 0.9695(4) 0.054(7) Uani d . 1 C
C6C 0.3853(3) 0.5900(7) 0.9921(3) 0.049(6) Uani d . 1 C
C7C 0.2945(3) 0.4526(6) 1.0082(4) 0.052(6) Uani d . 1 C
C8C 0.3023(4) 0.7945(7) 0.9291(5) 0.085(10) Uani d . 1 C
C9C1 0.33399 0.86121 0.91974 0.23(6) Uani calc RP 0.5 C
C10C1 0.26674 0.77459 0.87265 0.13(3) Uani calc RP 0.5 C
C11C1 0.28569 0.84541 0.96746 0.12(3) Uani calc RP 0.5 C
C9C2 0.25654 0.79127 0.91793 0.19(4) Uani calc RP 0.5 C
C10C2 0.32304 0.87914 0.96833 0.29(6) Uani calc RP 0.5 C
C11C2 0.30683 0.81080 0.87359 0.17(4) Uani calc RP 0.5 C
O1D 0.4347(2) 0.3908(4) 0.9603(2) 0.065(4) Uani d . 1 O
C1D 0.4470(2) 0.4729(8) 0.9387(4) 0.053(6) Uani d . 1 C
C2D 0.4455(2) 0.5672(8) 0.9616(4) 0.055(7) Uani d . 1 C
C3D 0.4569(3) 0.6488(8) 0.9379(5) 0.076(8) Uani d . 1 C
C4D 0.4701(3) 0.6401(10) 0.8938(5) 0.085(9) Uani d . 1 C
C5D 0.4735(3) 0.5452(11) 0.8750(5) 0.080(9) Uani d . 1 C
C6D 0.4631(3) 0.4609(8) 0.8983(4) 0.062(7) Uani d . 1 C
C7D 0.4319(3) 0.5796(6) 1.0098(4) 0.059(6) Uani d . 1 C
C8D 0.4806(5) 0.7347(11) 0.8679(7) 0.120(12) Uani d . 1 C
C9D 0.4473(6) 0.8107(13) 0.8530(10) 0.22(2) Uani d . 1 C
C10D 0.4909(9) 0.7155(14) 0.8175(10) 0.27(3) Uani d . 1 C
C11D 0.5181(7) 0.7800(15) 0.9102(10) 0.24(2) Uani d . 1 C
O1E 0.41679(17) 0.2136(5) 0.8955(2) 0.066(5) Uani d . 1 O
C1E 0.4103(3) 0.2388(7) 0.8404(4) 0.054(7) Uani d . 1 C
C2E 0.4339(3) 0.3131(7) 0.8303(4) 0.059(7) Uani d . 1 C
C3E 0.4251(3) 0.3408(8) 0.7751(5) 0.069(8) Uani d . 1 C
C4E 0.3944(3) 0.2951(8) 0.7286(4) 0.066(8) Uani d . 1 C
C5E 0.3731(3) 0.2149(7) 0.7401(4) 0.064(7) Uani d . 1 C
C6E 0.3810(3) 0.1839(7) 0.7961(4) 0.058(7) Uani d . 1 C
C7E 0.4706(3) 0.3599(9) 0.8790(4) 0.074(8) Uani d . 1 C
C8E 0.3859(4) 0.3324(10) 0.6699(5) 0.089(10) Uani d . 1 C
C9E 0.4246(4) 0.3502(16) 0.6611(5) 0.188(17) Uani d . 1 C
C10E 0.3609(6) 0.4275(14) 0.6582(6) 0.189(18) Uani d . 1 C
C11E 0.3607(6) 0.2594(14) 0.6244(6) 0.194(18) Uani d . 1 C
H1A 0.335 0.195 0.924 0.0780 Uiso calc RTP 0.5 H
H2A 0.368 0.175 0.898 0.0780 Uiso calc RTP 0.5 H
H1B 0.329 0.233 0.948 0.0672 Uiso calc RTP 0.5 H
H2B 0.341 0.324 0.988 0.0672 Uiso calc RTP 0.5 H
H1C 0.359 0.370 1.002 0.0667 Uiso calc RTP 0.5 H
H2C 0.397 0.411 0.998 0.0667 Uiso calc RTP 0.5 H
H1D 0.416 0.400 0.979 0.0768 Uiso calc RTP 0.5 H
H2D 0.428 0.331 0.939 0.0768 Uiso calc RTP 0.5 H
H1E 0.423 0.273 0.918 0.0768 Uiso calc RTP 0.5 H
H2E 0.391 0.193 0.897 0.0768 Uiso calc RTP 0.5 H
H3A 0.290 0.028 0.727 0.0803 Uiso calc RT 1 H
H5A 0.213 0.053 0.807 0.0707 Uiso calc RT 1 H
H7AA 0.380 0.063 0.843 0.0825 Uiso calc RT 1 H
H7AB 0.362 0.041 0.778 0.0825 Uiso calc RT 1 H
H9AC 0.195 -0.060 0.628 0.1605 Uiso calc RT 1 H
H9AA 0.222 0.036 0.644 0.1605 Uiso calc RT 1 H
H9AB 0.243 -0.067 0.665 0.1605 Uiso calc RT 1 H
H10AC 0.149 0.016 0.660 0.1943 Uiso calc RT 1 H
H10AA 0.163 0.053 0.722 0.1943 Uiso calc RT 1 H
H10AB 0.176 0.110 0.680 0.1943 Uiso calc RT 1 H
H11AC 0.177 -0.141 0.694 0.2371 Uiso calc RT 1 H
H11AA 0.223 -0.154 0.739 0.2371 Uiso calc RT 1 H
H11AB 0.189 -0.099 0.755 0.2371 Uiso calc RT 1 H
H3B 0.189 0.204 0.867 0.0644 Uiso calc RT 1 H
H5B 0.213 0.467 0.947 0.0671 Uiso calc RT 1 H
H7BA 0.289 0.106 0.938 0.0654 Uiso calc RT 1 H
H7BB 0.243 0.076 0.906 0.0654 Uiso calc RT 1 H
H9BC 0.091 0.301 0.834 0.1879 Uiso calc RT 1 H
H9BA 0.127 0.245 0.824 0.1879 Uiso calc RT 1 H
H9BB 0.123 0.238 0.882 0.1879 Uiso calc RT 1 H
H10BC 0.112 0.452 0.807 0.2929 Uiso calc RT 1 H
H10BA 0.157 0.493 0.839 0.2929 Uiso calc RT 1 H
H10BB 0.150 0.401 0.799 0.2929 Uiso calc RT 1 H
H11BC 0.102 0.427 0.895 0.1822 Uiso calc RT 1 H
H11BA 0.134 0.362 0.942 0.1822 Uiso calc RT 1 H
H11BB 0.147 0.469 0.931 0.1822 Uiso calc RT 1 H
H3C 0.273 0.631 0.961 0.0613 Uiso calc RT 1 H
H5C 0.382 0.730 0.963 0.0642 Uiso calc RT 1 H
H7CA 0.278 0.488 1.024 0.0656 Uiso calc RT 1 H
H7CB 0.314 0.412 1.037 0.0656 Uiso calc RT 1 H
H9C1A 0.357 0.874 0.955 0.2277 Uiso calc RTP 0.5 H
H9C1B 0.345 0.829 0.895 0.2277 Uiso calc RTP 0.5 H
H9C1C 0.321 0.922 0.903 0.2277 Uiso calc RTP 0.5 H
H10C1A 0.277 0.743 0.848 0.1465 Uiso calc RTP 0.5 H
H10C1B 0.247 0.733 0.878 0.1465 Uiso calc RTP 0.5 H
H10C1C 0.254 0.836 0.856 0.1465 Uiso calc RTP 0.5 H
H11C1A 0.266 0.803 0.973 0.1628 Uiso calc RTP 0.5 H
H11C1B 0.308 0.858 1.003 0.1628 Uiso calc RTP 0.5 H
H11C1C 0.273 0.907 0.951 0.1628 Uiso calc RTP 0.5 H
H9C2A 0.243 0.738 0.893 0.2224 Uiso calc RTP 0.5 H
H9C2B 0.254 0.781 0.953 0.2224 Uiso calc RTP 0.5 H
H9C2C 0.244 0.852 0.901 0.2224 Uiso calc RTP 0.5 H
H10C2A 0.320 0.869 1.003 0.2354 Uiso calc RTP 0.5 H
H10C2B 0.352 0.881 0.975 0.2354 Uiso calc RTP 0.5 H
H10C2C 0.310 0.940 0.952 0.2354 Uiso calc RTP 0.5 H
H11C2A 0.336 0.813 0.880 0.1767 Uiso calc RTP 0.5 H
H11C2B 0.294 0.757 0.848 0.1767 Uiso calc RTP 0.5 H
H11C2C 0.294 0.872 0.857 0.1767 Uiso calc RTP 0.5 H
H3D 0.456 0.713 0.952 0.0864 Uiso calc RT 1 H
H5D 0.483 0.537 0.846 0.0903 Uiso calc RT 1 H
H7DA 0.445 0.638 1.030 0.0667 Uiso calc RT 1 H
H7DB 0.441 0.523 1.034 0.0667 Uiso calc RT 1 H
H9DC 0.455 0.867 0.837 0.2433 Uiso calc RT 1 H
H9DA 0.422 0.784 0.826 0.2433 Uiso calc RT 1 H
H9DB 0.443 0.830 0.886 0.2433 Uiso calc RT 1 H
H10DC 0.497 0.778 0.805 0.3299 Uiso calc RT 1 H
H10DA 0.515 0.674 0.829 0.3299 Uiso calc RT 1 H
H10DB 0.468 0.684 0.788 0.3299 Uiso calc RT 1 H
H11DC 0.525 0.839 0.895 0.2390 Uiso calc RT 1 H
H11DA 0.513 0.797 0.943 0.2390 Uiso calc RT 1 H
H11DB 0.541 0.734 0.921 0.2390 Uiso calc RT 1 H
H3E 0.441 0.394 0.769 0.0807 Uiso calc RT 1 H
H5E 0.352 0.180 0.709 0.0752 Uiso calc RT 1 H
H7EA 0.493 0.366 0.867 0.0852 Uiso calc RT 1 H
H7EB 0.478 0.316 0.910 0.0852 Uiso calc RT 1 H
H9EC 0.418 0.373 0.624 0.2051 Uiso calc RT 1 H
H9EA 0.441 0.399 0.687 0.2051 Uiso calc RT 1 H
H9EB 0.440 0.290 0.667 0.2051 Uiso calc RT 1 H
H10EC 0.356 0.451 0.621 0.2022 Uiso calc RT 1 H
H10EA 0.335 0.417 0.662 0.2022 Uiso calc RT 1 H
H10EB 0.377 0.477 0.685 0.2022 Uiso calc RT 1 H
H11EC 0.356 0.286 0.588 0.1954 Uiso calc RT 1 H
H11EA 0.376 0.198 0.630 0.1954 Uiso calc RT 1 H
H11EB 0.334 0.248 0.627 0.1954 Uiso calc RT 1 H
C1H 0.0052(13) 0.431(3) 0.218(2) 0.21(2) Uiso d P 0.50 C
C2H -0.0073(15) 0.412(4) 0.153(3) 0.20(2) Uiso d P 0.25 C
C3H 0.00000 0.42083 0.25000 0.20(6) Uiso d SP 0.25 C
C4H -0.01923 0.44851 0.17917 0.18(3) Uiso d P 0.25 C
C5H -0.01595 0.41524 0.10916 0.16(3) Uiso d P 0.25 C
C6H -0.03277 0.41739 0.06527 0.21(3) Uiso d P 0.25 C
C7H -0.03958 0.42880 0.02083 0.22(3) Uiso d P 0.25 C

loop_
_atom_type_symbol
_atom_type_scat_dispersion_real
_atom_type_scat_dispersion_imag
_atom_type_scat_source
C 0.002 0.002 'International Tables Vol. IV Table 2.2B'
H 0.000 0.000 'International Tables Vol. IV Table 2.2B'
O 0.008 0.006 'International Tables Vol. IV Table 2.2B'

loop_
_geom_angle_atom_site_label_1
_geom_angle_atom_site_label_2
_geom_angle_atom_site_label_3
_geom_angle
_geom_angle_publ_flag
O1A C1A C2A 119.0(8) no
O1A C1A C6A 118.0(8) no
C2A C1A C6A 122.8(8) no
C1A C2A C3A 116.9(8) no
C1A C2A C7A 122.2(9) no
C3A C2A C7A 120.6(8) no
C2A C3A C4A 123.8(8) no
C3A C4A C5A 115.3(9) no
C3A C4A C8A 122.5(9) no
C5A C4A C8A 122.2(9) no
C4A C5A C6A 124.5(8) no
C1A C6A C5A 116.8(8) no
C1A C6A C7B 123.1(8) no
C5A C6A C7B 119.8(7) no
C2A C7A C6E 119.7(7) no
C4A C8A C9A 114.8(9) no
C4A C8A C10A 108.8(10) no
C4A C8A C11A 111.1(10) no
C9A C8A C10A 104.7(12) no
C9A C8A C11A 112.1(12) no
C10A C8A C11A 104.5(15) no
O1B C1B C2B 119.2(7) no
O1B C1B C6B 119.3(8) no
C2B C1B C6B 121.5(8) no
C1B C2B C3B 117.6(7) no
C1B C2B C7B 122.1(8) no
C3B C2B C7B 120.0(8) no
C2B C3B C4B 123.7(8) no
C3B C4B C5B 115.5(8) no
C3B C4B C8B 122.4(8) no
C5B C4B C8B 122.1(8) no
C4B C5B C6B 123.4(8) no
C1B C6B C5B 118.0(8) no
C1B C6B C7C 122.0(8) no
C5B C6B C7C 119.9(7) no
C6A C7B C2B 116.2(6) no
C4B C8B C9B 112.9(9) no
C4B C8B C10B 109.4(9) no
C4B C8B C11B 111.3(9) no
C9B C8B C10B 109.1(14) no
C9B C8B C11B 100.3(12) no
C10B C8B C11B 113.8(14) no
O1C C1C C2C 120.8(8) no
O1C C1C C6C 117.9(7) no
C2C C1C C6C 121.3(8) no
C1C C2C C3C 118.0(7) no
C1C C2C C7C 121.3(8) no
C3C C2C C7C 120.5(7) no
C2C C3C C4C 122.7(7) no
C3C C4C C5C 116.5(8) no
C3C C4C C8C 121.0(8) no
C5C C4C C8C 122.5(8) no
C4C C5C C6C 124.0(8) no
C1C C6C C5C 117.0(8) no
C1C C6C C7D 122.5(8) no
C5C C6C C7D 120.5(8) no
C6B C7C C2C 118.7(7) no
O1D C1D C2D 118.9(8) no
O1D C1D C6D 119.9(9) no
C2D C1D C6D 121.1(9) no
C1D C2D C3D 117.6(9) no
C1D C2D C7D 121.4(8) no
C3D C2D C7D 121.0(9) no
C2D C3D C4D 122.6(10) no
C3D C4D C5D 117.7(10) no
C3D C4D C8D 119.8(13) no
C5D C4D C8D 122.5(11) no
C4D C5D C6D 121.6(10) no
C1D C6D C5D 118.9(10) no
C1D C6D C7E 122.2(9) no
C5D C6D C7E 118.8(9) no
C6C C7D C2D 114.5(7) no
C4D C8D C9D 112.6(11) no
C4D C8D C10D 114.4(13) no
C4D C8D C11D 108.2(12) no
C9D C8D C10D 109.1(16) no
C9D C8D C11D 106.3(16) no
C10D C8D C11D 105.6(15) no
O1E C1E C2E 120.3(8) no
O1E C1E C6E 118.3(8) no
C2E C1E C6E 121.4(8) no
C1E C2E C3E 119.0(9) no
C1E C2E C7E 120.5(8) no
C3E C2E C7E 120.4(8) no
C2E C3E C4E 123.2(9) no
C3E C4E C5E 116.4(9) no
C3E C4E C8E 119.7(9) no
C5E C4E C8E 123.9(10) no
C4E C5E C6E 122.3(9) no
C7A C6E C1E 122.2(8) no
C7A C6E C5E 120.2(8) no
C1E C6E C5E 117.2(8) no
C6D C7E C2E 116.5(7) no
C4E C8E C9E 112.6(10) no
C4E C8E C10E 110.4(10) no
C4E C8E C11E 112.6(11) no
C9E C8E C10E 108.8(13) no
C9E C8E C11E 105.6(12) no
C10E C8E C11E 106.4(13) no

loop_
_geom_bond_atom_site_label_1
_geom_bond_atom_site_label_2
_geom_bond_site_symmetry_1
_geom_bond_site_symmetry_2
_geom_bond_distance
_geom_bond_publ_flag
O1A C1A . . 1.386(11) no
C1A C2A . . 1.392(12) no
C1A C6A . . 1.365(12) no
C2A C3A . . 1.386(15) no
C2A C7A . . 1.506(12) no
C3A C4A . . 1.381(14) no
C4A C5A . . 1.385(13) no
C4A C8A . . 1.513(14) no
C5A C6A . . 1.385(14) no
C6A C7B . . 1.507(11) no
C7A C6E . . 1.528(13) no
C8A C9A . . 1.487(17) no
C8A C10A . . 1.52(2) no
C8A C11A . . 1.43(2) no
O1B C1B . . 1.378(10) no
C1B C2B . . 1.394(12) no
C1B C6B . . 1.379(12) no
C2B C3B . . 1.388(13) no
C2B C7B . . 1.506(11) no
C3B C4B . . 1.391(13) no
C4B C5B . . 1.393(13) no
C4B C8B . . 1.497(12) no
C5B C6B . . 1.392(13) no
C6B C7C . . 1.508(12) no
C8B C9B . . 1.49(2) no
C8B C10B . . 1.432(16) no
C8B C11B . . 1.512(19) no
O1C C1C . . 1.387(10) no
C1C C2C . . 1.374(12) no
C1C C6C . . 1.399(12) no
C2C C3C . . 1.377(12) no
C2C C7C . . 1.520(11) no
C3C C4C . . 1.390(12) no
C4C C5C . . 1.358(13) no
C4C C8C . . 1.543(13) no
C5C C6C . . 1.375(13) no
C6C C7D . . 1.501(12) no
O1D C1D . . 1.373(11) no
C1D C2D . . 1.403(15) no
C1D C6D . . 1.373(13) no
C2D C3D . . 1.384(15) no
C2D C7D . . 1.503(13) no
C3D C4D . . 1.386(17) no
C4D C5D . . 1.38(2) no
C4D C8D . . 1.541(17) no
C5D C6D . . 1.391(17) no
C6D C7E . . 1.499(16) no
C8D C9D . . 1.47(2) no
C8D C10D . . 1.50(2) no
C8D C11D . . 1.45(3) no
O1E C1E . . 1.385(11) no
C1E C2E . . 1.377(13) no
C1E C6E . . 1.396(14) no
C2E C3E . . 1.379(14) no
C2E C7E . . 1.520(14) no
C3E C4E . . 1.385(15) no
C4E C5E . . 1.402(14) no
C4E C8E . . 1.503(14) no
C5E C6E . . 1.417(14) no
C8E C9E . . 1.467(17) no
C8E C10E . . 1.50(2) no
C8E C11E . . 1.51(2) no

loop_
_geom_contact_atom_site_label_1
_geom_contact_atom_site_label_2
_geom_contact_distance
_geom_contact_publ_flag
O1A O1B 2.789(7) no
O1A O1E 2.735(7) no
O1B O1C 2.739(8) no
O1C O1D 2.880(8) no
O1D O1E 2.824(8) no

loop_
_geom_torsion_atom_site_label_1
_geom_torsion_atom_site_label_2
_geom_torsion_atom_site_label_3
_geom_torsion_atom_site_label_4
_geom_torsion
_geom_torsion_publ_flag
O1A C1A C2A C3A 177.9(10) no
O1A C1A C2A C7A 4.8(4) no
C6A C1A C2A C3A 3.7(5) no
C6A C1A C2A C7A -169.5(10) no
O1A C1A C6A C5A -177.7(10) no
O1A C1A C6A C7B -4.0(3) no
C2A C1A C6A C5A -3.4(5) no
C2A C1A C6A C7B 170.3(9) no
C1A C2A C3A C4A -2.2(5) no
C7A C2A C3A C4A 171.1(10) no
C1A C2A C7A C6E -81.4(7) no
C3A C2A C7A C6E 105.7(9) no
C2A C3A C4A C5A 0.6(5) no
C2A C3A C4A C8A -175.8(11) no
C3A C4A C5A C6A -0.3(5) no
C8A C4A C5A C6A 176.2(10) no
C3A C4A C8A C9A -14.3(6) no
C3A C4A C8A C10A -131.3(12) no
C3A C4A C8A C11A 114.1(12) no
C5A C4A C8A C9A 169.5(12) no
C5A C4A C8A C10A 52.5(9) no
C5A C4A C8A C11A -62.1(10) no
C4A C5A C6A C1A 1.6(5) no
C4A C5A C6A C7B -172.3(10) no
C1A C6A C7B C2B 90.0(7) no
C5A C6A C7B C2B -96.5(7) no
C2A C7A C6E C1E 102.2(8) no
C2A C7A C6E C5E -85.4(8) no
O1B C1B C2B C3B -178.1(9) no
O1B C1B C2B C7B 7.4(3) no
C6B C1B C2B C3B 5.3(4) no
C6B C1B C2B C7B -169.2(9) no
O1B C1B C6B C5B 177.5(9) no
O1B C1B C6B C7C -5.9(3) no
C2B C1B C6B C5B -5.9(4) no
C2B C1B C6B C7C 170.7(9) no
C1B C2B C3B C4B -0.6(4) no
C7B C2B C3B C4B 174.0(10) no
C1B C2B C7B C6A -99.3(7) no
C3B C2B C7B C6A 86.3(7) no
C2B C3B C4B C5B -3.1(4) no
C2B C3B C4B C8B 177.6(10) no
C3B C4B C5B C6B 2.5(4) no
C8B C4B C5B C6B -178.2(10) no
C3B C4B C8B C9B 20.7(7) no
C3B C4B C8B C10B -100.9(10) no
C3B C4B C8B C11B 132.5(10) no
C5B C4B C8B C9B -158.6(11) no
C5B C4B C8B C10B 79.8(10) no
C5B C4B C8B C11B -46.7(7) no
C4B C5B C6B C1B 1.8(4) no
C4B C5B C6B C7C -174.8(9) no
C1B C6B C7C C2C 86.3(7) no
C5B C6B C7C C2C -97.2(7) no
O1C C1C C2C C3C -175.0(9) no
O1C C1C C2C C7C 9.3(3) no
C6C C1C C2C C3C 6.7(4) no
C6C C1C C2C C7C -168.9(9) no
O1C C1C C6C C5C 174.5(10) no
O1C C1C C6C C7D -7.6(4) no
C2C C1C C6C C5C -7.2(4) no
C2C C1C C6C C7D 170.7(9) no
C1C C2C C3C C4C -1.2(5) no
C7C C2C C3C C4C 174.5(9) no
C1C C2C C7C C6B -99.8(7) no
C3C C2C C7C C6B 84.7(7) no
C2C C3C C4C C5C -3.6(4) no
C2C C3C C4C C8C 178.1(10) no
C3C C4C C5C C6C 3.1(4) no
C8C C4C C5C C6C -178.6(10) no
C4C C5C C6C C1C 2.1(5) no
C4C C5C C6C C7D -175.8(10) no
C1C C6C C7D C2D 106.6(8) no
C5C C6C C7D C2D -75.6(7) no
O1D C1D C2D C3D -178.1(10) no
O1D C1D C2D C7D 1.6(4) no
C6D C1D C2D C3D 6.3(5) no
C6D C1D C2D C7D -173.9(10) no
O1D C1D C6D C5D 176.9(11) no
O1D C1D C6D C7E -4.0(4) no
C2D C1D C6D C5D -7.5(5) no
C2D C1D C6D C7E 171.5(10) no
C1D C2D C3D C4D -1.0(5) no
C7D C2D C3D C4D 179.2(11) no
C1D C2D C7D C6C -86.7(7) no
C3D C2D C7D C6C 93.1(8) no
C2D C3D C4D C5D -2.9(5) no
C2D C3D C4D C8D 177.5(12) no
C3D C4D C5D C6D 1.6(5) no
C8D C4D C5D C6D -178.8(13) no
C3D C4D C8D C9D -49.8(10) no
C3D C4D C8D C10D -175.1(16) no
C3D C4D C8D C11D 67.4(11) no
C5D C4D C8D C9D 130.6(15) no
C5D C4D C8D C10D 5.3(9) no
C5D C4D C8D C11D -112.2(14) no
C4D C5D C6D C1D 3.5(5) no
C4D C5D C6D C7E -175.5(12) no
C1D C6D C7E C2E 88.0(8) no
C5D C6D C7E C2E -93.0(9) no
O1E C1E C2E C3E -176.1(10) no
O1E C1E C2E C7E 7.2(4) no
C6E C1E C2E C3E 7.1(5) no
C6E C1E C2E C7E -169.6(10) no
O1E C1E C6E C7A -11.1(4) no
O1E C1E C6E C5E 176.2(10) no
C2E C1E C6E C7A 165.8(10) no
C2E C1E C6E C5E -6.9(5) no
C1E C2E C3E C4E -2.4(5) no
C7E C2E C3E C4E 174.3(11) no
C1E C2E C7E C6D -102.7(9) no
C3E C2E C7E C6D 80.7(8) no
C2E C3E C4E C5E -2.1(5) no
C2E C3E C4E C8E 178.0(11) no
C3E C4E C5E C6E 2.2(5) no
C8E C4E C5E C6E -177.9(11) no
C3E C4E C8E C9E 45.4(8) no
C3E C4E C8E C10E -76.4(10) no
C3E C4E C8E C11E 164.8(13) no
C5E C4E C8E C9E -134.4(12) no
C5E C4E C8E C10E 103.7(11) no
C5E C4E C8E C11E -15.1(7) no
C4E C5E C6E C7A -170.6(10) no
C4E C5E C6E C1E 2.2(5) no
